data_2233048
loop_
_publ_author_name
'Yan, Qiao'
'Qi, Xiuxiang'

_publ_section_title
;
 2-Benzyl-6-chloro-1-(4-methylphenyl)-1<i>H</i>-indole-3-carbonitrile
;
_journal_coeditor_code ZL2420
_journal_issue 12
_journal_name_full 'Acta Crystallographica Section E'
_journal_page_first o3388
_journal_paper_doi 10.1107/S1600536811048422
_journal_volume 67
_journal_year 2011
_chemical_formula_iupac 'C23 H17 Cl N2'
_chemical_formula_moiety 'C23 H17 Cl N2'
_chemical_formula_sum 'C23 H17 Cl N2'
_chemical_formula_weight 356.84
_chemical_name_systematic
;
2-Benzyl-6-chloro-1-(4-methylphenyl)-1<i>H</i>-indole-3-carbonitrile
;
_space_group_IT_number 14
_symmetry_cell_setting monoclinic
_symmetry_space_group_name_Hall '-P 2ybc'
_symmetry_space_group_name_H-M 'P 1 21/c 1'
_atom_sites_solution_hydrogens geom
_atom_sites_solution_primary direct
_atom_sites_solution_secondary difmap
_cell_angle_alpha 90.00
_cell_angle_beta 93.926(9)
_cell_angle_gamma 90.00
_cell_formula_units_Z 4
_cell_length_a 10.0003(10)
_cell_length_b 9.8565(8)
_cell_length_c 18.539(2)
_cell_measurement_reflns_used 6077
_cell_measurement_temperature 113(2)
_cell_measurement_theta_max 28.0
_cell_measurement_theta_min 2.0
_cell_volume 1823.1(3)
_computing_cell_refinement '<i>CrystalClear-SM Expert</i> (Rigaku, 2009)'
_computing_data_collection '<i>CrystalClear-SM Expert</i> (Rigaku, 2009)'
_computing_data_reduction '<i>CrystalClear-SM Expert</i> (Rigaku, 2009)'
_computing_molecular_graphics 'SHELXTL (Sheldrick, 2008)'
_computing_publication_material 'SHELXL97 (Sheldrick, 2008)'
_computing_structure_refinement 'SHELXL97 (Sheldrick, 2008)'
_computing_structure_solution 'SHELXS97 (Sheldrick, 2008)'
_diffrn_ambient_temperature 113(2)
_diffrn_detector_area_resol_mean 14.22
_diffrn_measured_fraction_theta_full 0.998
_diffrn_measured_fraction_theta_max 0.998
_diffrn_measurement_device_type 'Rigaku Saturn724 CCD'
_diffrn_measurement_method '\w and \f scans'
_diffrn_radiation_monochromator multilayer
_diffrn_radiation_source 'rotating anode'
_diffrn_radiation_type MoK\a
_diffrn_radiation_wavelength 0.71073
_diffrn_reflns_av_R_equivalents 0.0793
_diffrn_reflns_av_sigmaI/netI 0.1121
_diffrn_reflns_limit_h_max 13
_diffrn_reflns_limit_h_min -12
_diffrn_reflns_limit_k_max 12
_diffrn_reflns_limit_k_min -12
_diffrn_reflns_limit_l_max 24
_diffrn_reflns_limit_l_min -24
_diffrn_reflns_number 18792
_diffrn_reflns_theta_full 27.97
_diffrn_reflns_theta_max 27.97
_diffrn_reflns_theta_min 2.04
_diffrn_standards_decay_% 0
_diffrn_standards_interval_count 0
_diffrn_standards_interval_time 0
_diffrn_standards_number 0
_exptl_absorpt_coefficient_mu 0.218
_exptl_absorpt_correction_T_max 0.9786
_exptl_absorpt_correction_T_min 0.9577
_exptl_absorpt_correction_type multi-scan
_exptl_absorpt_process_details '(<i>CrystalClear-SM Expert</i>; Rigaku, 2009)'
_exptl_crystal_colour Colorless
_exptl_crystal_density_diffrn 1.300
_exptl_crystal_density_method 'not measured'
_exptl_crystal_description Prism
_exptl_crystal_F_000 744
_exptl_crystal_size_max 0.20
_exptl_crystal_size_mid 0.16
_exptl_crystal_size_min 0.10
_refine_diff_density_max 0.346
_refine_diff_density_min -0.296
_refine_ls_extinction_coef 0.0033(5)
_refine_ls_extinction_expression Fc^*^=kFc[1+0.001xFc^2^\l^3^/sin(2\q)]^-1/4^
_refine_ls_extinction_method 'SHELXL97 (Sheldrick, 2008)'
_refine_ls_goodness_of_fit_ref 0.846
_refine_ls_hydrogen_treatment constr
_refine_ls_matrix_type full
_refine_ls_number_parameters 237
_refine_ls_number_reflns 4382
_refine_ls_number_restraints 0
_refine_ls_restrained_S_all 0.846
_refine_ls_R_factor_all 0.0841
_refine_ls_R_factor_gt 0.0412
_refine_ls_shift/su_max 0.000
_refine_ls_shift/su_mean 0.000
_refine_ls_structure_factor_coef Fsqd
_refine_ls_weighting_details 'calc w=1/[\s^2^(Fo^2^)+(0.0361P)^2^+0.0000P] where P=(Fo^2^+2Fc^2^)/3'
_refine_ls_weighting_scheme calc
_refine_ls_wR_factor_gt 0.0810
_refine_ls_wR_factor_ref 0.1025
_reflns_number_gt 1947
_reflns_number_total 4382
_reflns_threshold_expression I>2sigma(I)
_cod_data_source_file zl2420.cif
_cod_data_source_block I
_cod_original_sg_symbol_H-M 'P 21/c'
_cod_database_code 2233048
_cod_database_fobs_code 2233048

loop_
_symmetry_equiv_pos_as_xyz
'x, y, z'
'-x, -y, -z'
'-x, y+1/2, -z+1/2'
'x, -y-1/2, z-1/2'

loop_
_atom_site_type_symbol
_atom_site_label
_atom_site_fract_x
_atom_site_fract_y
_atom_site_fract_z
_atom_site_U_iso_or_equiv
_atom_site_adp_type
_atom_site_calc_flag
_atom_site_refinement_flags
_atom_site_occupancy
_atom_site_symmetry_multiplicity
Cl Cl1 -0.03716(5) 1.21324(5) 0.09402(3) 0.03050(16) Uani d . 1 1
N N1 0.12552(15) 0.71133(16) 0.10904(7) 0.0212(4) Uani d . 1 1
N N2 0.54914(18) 0.70088(18) 0.00901(9) 0.0377(5) Uani d . 1 1
C C1 0.13022(19) 0.84896(19) 0.09184(9) 0.0212(4) Uani d . 1 1
C C2 0.0363(2) 0.94986(19) 0.10034(9) 0.0231(5) Uani d . 1 1
H H2 -0.0485 0.9312 0.1184 0.028 Uiso calc R 1 1
C C3 0.0728(2) 1.0788(2) 0.08114(9) 0.0238(5) Uani d . 1 1
C C4 0.19515(19) 1.1085(2) 0.05278(9) 0.0260(5) Uani d . 1 1
H H4 0.2159 1.1992 0.0403 0.031 Uiso calc R 1 1
C C5 0.2855(2) 1.0062(2) 0.04304(10) 0.0251(5) Uani d . 1 1
H H5 0.3684 1.0253 0.0230 0.030 Uiso calc R 1 1
C C6 0.25444(19) 0.8741(2) 0.06279(9) 0.0216(4) Uani d . 1 1
C C7 0.32207(19) 0.7456(2) 0.06210(9) 0.0230(5) Uani d . 1 1
C C8 0.24230(19) 0.6490(2) 0.09126(9) 0.0236(5) Uani d . 1 1
C C9 0.27113(19) 0.50407(19) 0.10918(10) 0.0252(5) Uani d . 1 1
H H9A 0.3431 0.4712 0.0795 0.030 Uiso calc R 1 1
H H9B 0.1899 0.4493 0.0966 0.030 Uiso calc R 1 1
C C10 0.31403(19) 0.4831(2) 0.18884(10) 0.0235(5) Uani d . 1 1
C C11 0.4009(2) 0.5740(2) 0.22559(11) 0.0303(5) Uani d . 1 1
H H11 0.4327 0.6509 0.2010 0.036 Uiso calc R 1 1
C C12 0.4411(2) 0.5531(2) 0.29759(11) 0.0371(6) Uani d . 1 1
H H12 0.5007 0.6154 0.3221 0.044 Uiso calc R 1 1
C C13 0.3951(2) 0.4425(2) 0.33395(11) 0.0387(6) Uani d . 1 1
H H13 0.4223 0.4290 0.3835 0.046 Uiso calc R 1 1
C C14 0.3092(2) 0.3513(2) 0.29807(11) 0.0397(6) Uani d . 1 1
H H14 0.2778 0.2746 0.3229 0.048 Uiso calc R 1 1
C C15 0.2687(2) 0.3716(2) 0.22582(11) 0.0344(5) Uani d . 1 1
H H15 0.2095 0.3087 0.2015 0.041 Uiso calc R 1 1
C C16 0.4488(2) 0.7192(2) 0.03379(10) 0.0268(5) Uani d . 1 1
C C17 0.00947(19) 0.6386(2) 0.12952(9) 0.0220(4) Uani d . 1 1
C C18 -0.0077(2) 0.6062(2) 0.20068(10) 0.0328(5) Uani d . 1 1
H H18 0.0541 0.6378 0.2381 0.039 Uiso calc R 1 1
C C19 -0.1160(2) 0.5272(2) 0.21686(11) 0.0384(6) Uani d . 1 1
H H19 -0.1279 0.5051 0.2659 0.046 Uiso calc R 1 1
C C20 -0.2076(2) 0.4795(2) 0.16341(11) 0.0290(5) Uani d . 1 1
C C21 -0.1911(2) 0.5178(2) 0.09294(10) 0.0286(5) Uani d . 1 1
H H21 -0.2551 0.4898 0.0557 0.034 Uiso calc R 1 1
C C22 -0.0833(2) 0.59617(19) 0.07563(10) 0.0249(5) Uani d . 1 1
H H22 -0.0730 0.6208 0.0268 0.030 Uiso calc R 1 1
C C23 -0.3186(2) 0.3845(2) 0.18130(12) 0.0472(7) Uani d . 1 1
H H23A -0.3989 0.4038 0.1496 0.071 Uiso calc R 1 1
H H23B -0.3389 0.3974 0.2318 0.071 Uiso calc R 1 1
H H23C -0.2904 0.2906 0.1741 0.071 Uiso calc R 1 1

loop_
_atom_site_aniso_label
_atom_site_aniso_U_11
_atom_site_aniso_U_22
_atom_site_aniso_U_33
_atom_site_aniso_U_12
_atom_site_aniso_U_13
_atom_site_aniso_U_23
Cl1 0.0339(3) 0.0245(3) 0.0329(3) 0.0083(3) 0.0016(2) 0.0004(2)
N1 0.0207(9) 0.0196(9) 0.0233(8) 0.0016(8) 0.0017(7) -0.0009(7)
N2 0.0329(11) 0.0306(11) 0.0507(12) 0.0012(10) 0.0121(9) -0.0055(9)
C1 0.0258(11) 0.0186(10) 0.0186(9) -0.0005(10) -0.0025(8) -0.0004(8)
C2 0.0237(11) 0.0250(11) 0.0201(10) 0.0017(9) -0.0013(8) -0.0017(9)
C3 0.0273(12) 0.0218(11) 0.0218(10) 0.0062(10) -0.0027(8) -0.0017(8)
C4 0.0303(12) 0.0212(11) 0.0259(10) 0.0000(10) -0.0011(9) 0.0008(9)
C5 0.0251(12) 0.0255(12) 0.0248(10) -0.0005(10) 0.0014(8) -0.0002(9)
C6 0.0227(11) 0.0211(11) 0.0205(10) 0.0016(9) -0.0016(8) -0.0009(8)
C7 0.0214(11) 0.0232(12) 0.0245(10) 0.0023(9) 0.0014(8) -0.0032(8)
C8 0.0266(12) 0.0221(11) 0.0217(9) 0.0052(10) -0.0012(8) -0.0053(9)
C9 0.0249(12) 0.0218(11) 0.0287(11) 0.0001(10) 0.0004(9) -0.0045(9)
C10 0.0198(11) 0.0211(11) 0.0297(11) 0.0053(9) 0.0020(8) -0.0014(9)
C11 0.0317(13) 0.0227(12) 0.0360(12) 0.0037(10) -0.0008(10) 0.0023(9)
C12 0.0389(14) 0.0317(13) 0.0387(13) 0.0050(11) -0.0107(10) -0.0059(11)
C13 0.0474(15) 0.0377(14) 0.0303(12) 0.0129(12) -0.0036(11) 0.0014(10)
C14 0.0456(15) 0.0351(14) 0.0387(13) 0.0022(13) 0.0044(11) 0.0105(11)
C15 0.0350(13) 0.0285(13) 0.0394(12) -0.0016(11) 0.0005(10) 0.0007(10)
C16 0.0317(13) 0.0177(11) 0.0310(11) 0.0018(10) 0.0011(9) -0.0025(9)
C17 0.0230(11) 0.0197(11) 0.0234(10) 0.0043(9) 0.0023(8) 0.0028(8)
C18 0.0313(13) 0.0446(14) 0.0222(11) 0.0006(11) -0.0016(9) -0.0002(10)
C19 0.0360(14) 0.0543(16) 0.0259(11) 0.0043(13) 0.0097(10) 0.0115(11)
C20 0.0264(12) 0.0227(12) 0.0387(12) 0.0083(10) 0.0092(10) 0.0043(10)
C21 0.0289(12) 0.0266(12) 0.0300(11) 0.0008(10) 0.0004(9) -0.0045(9)
C22 0.0304(12) 0.0239(11) 0.0207(10) 0.0009(10) 0.0032(8) 0.0006(9)
C23 0.0372(15) 0.0389(15) 0.0681(17) 0.0018(13) 0.0230(12) 0.0092(13)

loop_
_atom_type_symbol
_atom_type_description
_atom_type_scat_dispersion_real
_atom_type_scat_dispersion_imag
_atom_type_scat_source
C C 0.0033 0.0016 'International Tables Vol C Tables 4.2.6.8 and 6.1.1.4'
H H 0.0000 0.0000 'International Tables Vol C Tables 4.2.6.8 and 6.1.1.4'
N N 0.0061 0.0033 'International Tables Vol C Tables 4.2.6.8 and 6.1.1.4'
Cl Cl 0.1484 0.1585 'International Tables Vol C Tables 4.2.6.8 and 6.1.1.4'

loop_
_geom_angle_atom_site_label_1
_geom_angle_atom_site_label_2
_geom_angle_atom_site_label_3
_geom_angle
C8 N1 C1 109.63(16)
C8 N1 C17 123.60(16)
C1 N1 C17 125.86(16)
C2 C1 N1 129.70(18)
C2 C1 C6 122.68(18)
N1 C1 C6 107.61(17)
C3 C2 C1 116.10(18)
C3 C2 H2 121.9
C1 C2 H2 121.9
C2 C3 C4 123.12(19)
C2 C3 Cl1 118.98(16)
C4 C3 Cl1 117.89(15)
C5 C4 C3 119.79(19)
C5 C4 H4 120.1
C3 C4 H4 120.1
C4 C5 C6 119.39(19)
C4 C5 H5 120.3
C6 C5 H5 120.3
C5 C6 C1 118.87(18)
C5 C6 C7 135.07(18)
C1 C6 C7 106.05(17)
C8 C7 C16 124.79(18)
C8 C7 C6 108.70(16)
C16 C7 C6 126.47(18)
C7 C8 N1 107.99(17)
C7 C8 C9 129.96(18)
N1 C8 C9 121.84(18)
C8 C9 C10 112.56(15)
C8 C9 H9A 109.1
C10 C9 H9A 109.1
C8 C9 H9B 109.1
C10 C9 H9B 109.1
H9A C9 H9B 107.8
C15 C10 C11 118.79(19)
C15 C10 C9 120.45(18)
C11 C10 C9 120.75(18)
C12 C11 C10 120.42(19)
C12 C11 H11 119.8
C10 C11 H11 119.8
C13 C12 C11 120.4(2)
C13 C12 H12 119.8
C11 C12 H12 119.8
C12 C13 C14 119.8(2)
C12 C13 H13 120.1
C14 C13 H13 120.1
C13 C14 C15 120.1(2)
C13 C14 H14 119.9
C15 C14 H14 119.9
C14 C15 C10 120.5(2)
C14 C15 H15 119.7
C10 C15 H15 119.7
N2 C16 C7 177.6(2)
C18 C17 C22 120.01(19)
C18 C17 N1 121.59(17)
C22 C17 N1 118.34(16)
C17 C18 C19 119.23(19)
C17 C18 H18 120.4
C19 C18 H18 120.4
C18 C19 C20 121.69(19)
C18 C19 H19 119.2
C20 C19 H19 119.2
C21 C20 C19 117.9(2)
C21 C20 C23 121.1(2)
C19 C20 C23 120.98(19)
C20 C21 C22 121.22(19)
C20 C21 H21 119.4
C22 C21 H21 119.4
C17 C22 C21 119.84(18)
C17 C22 H22 120.1
C21 C22 H22 120.1
C20 C23 H23A 109.5
C20 C23 H23B 109.5
H23A C23 H23B 109.5
C20 C23 H23C 109.5
H23A C23 H23C 109.5
H23B C23 H23C 109.5

loop_
_geom_bond_atom_site_label_1
_geom_bond_atom_site_label_2
_geom_bond_distance
Cl1 C3 1.7487(19)
N1 C8 1.379(2)
N1 C1 1.395(2)
N1 C17 1.437(2)
N2 C16 1.146(2)
C1 C2 1.385(2)
C1 C6 1.409(2)
C2 C3 1.375(2)
C2 H2 0.9500
C3 C4 1.396(3)
C4 C5 1.374(2)
C4 H4 0.9500
C5 C6 1.393(3)
C5 H5 0.9500
C6 C7 1.436(3)
C7 C8 1.376(3)
C7 C16 1.428(3)
C8 C9 1.490(3)
C9 C10 1.523(2)
C9 H9A 0.9900
C9 H9B 0.9900
C10 C15 1.387(3)
C10 C11 1.393(3)
C11 C12 1.383(3)
C11 H11 0.9500
C12 C13 1.377(3)
C12 H12 0.9500
C13 C14 1.382(3)
C13 H13 0.9500
C14 C15 1.387(3)
C14 H14 0.9500
C15 H15 0.9500
C17 C18 1.379(2)
C17 C22 1.381(2)
C18 C19 1.384(3)
C18 H18 0.9500
C19 C20 1.385(3)
C19 H19 0.9500
C20 C21 1.381(3)
C20 C23 1.506(3)
C21 C22 1.382(3)
C21 H21 0.9500
C22 H22 0.9500
C23 H23A 0.9800
C23 H23B 0.9800
C23 H23C 0.9800

loop_
_geom_hbond_atom_site_label_D
_geom_hbond_atom_site_label_H
_geom_hbond_atom_site_label_A
_geom_hbond_site_symmetry_A
_geom_hbond_distance_DH
_geom_hbond_distance_HA
_geom_hbond_distance_DA
_geom_hbond_angle_DHA
C9 H9A N2 2_665 0.99 2.64 3.557(3) 154
C14 H14 Cg 3_545 0.95 2.84 3.735(2) 157

loop_
_geom_torsion_atom_site_label_1
_geom_torsion_atom_site_label_2
_geom_torsion_atom_site_label_3
_geom_torsion_atom_site_label_4
_geom_torsion
C8 N1 C1 C2 -179.86(18)
C17 N1 C1 C2 10.8(3)
C8 N1 C1 C6 -0.43(19)
C17 N1 C1 C6 -169.82(15)
N1 C1 C2 C3 177.05(17)
C6 C1 C2 C3 -2.3(3)
C1 C2 C3 C4 1.7(3)
C1 C2 C3 Cl1 -177.16(13)
C2 C3 C4 C5 -0.1(3)
Cl1 C3 C4 C5 178.81(14)
C3 C4 C5 C6 -1.0(3)
C4 C5 C6 C1 0.5(3)
C4 C5 C6 C7 -178.58(19)
C2 C1 C6 C5 1.3(3)
N1 C1 C6 C5 -178.18(15)
C2 C1 C6 C7 -179.42(16)
N1 C1 C6 C7 1.11(19)
C5 C6 C7 C8 177.7(2)
C1 C6 C7 C8 -1.4(2)
C5 C6 C7 C16 -4.4(3)
C1 C6 C7 C16 176.51(17)
C16 C7 C8 N1 -176.80(16)
C6 C7 C8 N1 1.2(2)
C16 C7 C8 C9 8.5(3)
C6 C7 C8 C9 -173.51(17)
C1 N1 C8 C7 -0.5(2)
C17 N1 C8 C7 169.21(15)
C1 N1 C8 C9 174.73(16)
C17 N1 C8 C9 -15.6(3)
C7 C8 C9 C10 97.8(2)
N1 C8 C9 C10 -76.2(2)
C8 C9 C10 C15 140.01(19)
C8 C9 C10 C11 -40.9(2)
C15 C10 C11 C12 0.1(3)
C9 C10 C11 C12 -178.96(17)
C10 C11 C12 C13 -0.4(3)
C11 C12 C13 C14 0.6(3)
C12 C13 C14 C15 -0.4(3)
C13 C14 C15 C10 0.1(3)
C11 C10 C15 C14 0.0(3)
C9 C10 C15 C14 179.10(18)
C8 N1 C17 C18 89.9(2)
C1 N1 C17 C18 -102.1(2)
C8 N1 C17 C22 -87.5(2)
C1 N1 C17 C22 80.5(2)
C22 C17 C18 C19 2.2(3)
N1 C17 C18 C19 -175.10(18)
C17 C18 C19 C20 0.1(3)
C18 C19 C20 C21 -2.6(3)
C18 C19 C20 C23 175.09(19)
C19 C20 C21 C22 2.9(3)
C23 C20 C21 C22 -174.81(18)
C18 C17 C22 C21 -1.9(3)
N1 C17 C22 C21 175.46(17)
C20 C21 C22 C17 -0.7(3)

loop_
_cod_related_entry_id
_cod_related_entry_database
_cod_related_entry_code
1 ChemSpider 30657291
